data_4111202
loop_
_publ_author_name
'Cheol-Min Park'
'Tetsuro Oie'
'Andrew M. Petros'
'Haichao Zhang'
'Paul M. Nimmer'
'Rodger F. Henry'
'Steven W. Elmore'

_publ_section_title
;
 Design, Synthesis, and Computational Studies of Inhibitors of Bcl-XL
;
_journal_name_full 'Journal of the American Chemical Society'
_journal_page_first 16206
_journal_page_last 16212
_journal_paper_doi 10.1021/ja0650347
_journal_volume 128
_journal_year 2006
_chemical_formula_moiety 'C14 H14 N4 O5 S'
_chemical_formula_sum 'C14 H14 N4 O5 S'
_chemical_formula_weight 363.37
_chemical_name_systematic
; 
 ? 
;
_space_group_IT_number 14
_symmetry_cell_setting monoclinic
_symmetry_space_group_name_Hall '-P 2yn'
_symmetry_space_group_name_H-M 'P 1 21/n 1'
_atom_sites_solution_hydrogens geom
_atom_sites_solution_primary direct
_atom_sites_solution_secondary difmap
_audit_creation_method SHELXL-97
_cell_angle_alpha 90.00
_cell_angle_beta 101.633(18)
_cell_angle_gamma 90.00
_cell_formula_units_Z 4
_cell_length_a 8.455(9)
_cell_length_b 17.191(18)
_cell_length_c 10.498(11)
_cell_measurement_reflns_used 969
_cell_measurement_temperature 293(2)
_cell_measurement_theta_max 28.209
_cell_measurement_theta_min 2.308
_cell_volume 1495(3)
_computing_cell_refinement 'Bruker saintplus (Bruker 1999)'
_computing_data_collection 'Bruker SMART (Bruker 2001)'
_computing_data_reduction 'Bruker saintplus (Bruker 1999)'
_computing_structure_refinement 'SHELXL-97 (Sheldrick, 1997)'
_computing_structure_solution 'SHELXS-97 (Sheldrick, 1990)'
_diffrn_ambient_temperature 293(2)
_diffrn_measured_fraction_theta_full 0.986
_diffrn_measured_fraction_theta_max 0.986
_diffrn_measurement_device_type 'APEX CCD'
_diffrn_measurement_method omega
_diffrn_radiation_monochromator graphite
_diffrn_radiation_source 'fine-focus sealed tube'
_diffrn_radiation_type MoK\a
_diffrn_radiation_wavelength 0.71073
_diffrn_reflns_av_R_equivalents 0.0932
_diffrn_reflns_av_sigmaI/netI 0.0640
_diffrn_reflns_limit_h_max 11
_diffrn_reflns_limit_h_min -11
_diffrn_reflns_limit_k_max 22
_diffrn_reflns_limit_k_min -22
_diffrn_reflns_limit_l_max 13
_diffrn_reflns_limit_l_min -13
_diffrn_reflns_number 17377
_diffrn_reflns_theta_full 28.30
_diffrn_reflns_theta_max 28.30
_diffrn_reflns_theta_min 2.31
_diffrn_standards_decay_% 0.00
_diffrn_standards_interval_count 0
_diffrn_standards_number 0
_exptl_absorpt_coefficient_mu 0.252
_exptl_absorpt_correction_type none
_exptl_crystal_colour colourless
_exptl_crystal_density_diffrn 1.557
_exptl_crystal_description parallelapiped
_exptl_crystal_F_000 728
_exptl_crystal_size_max 0.30
_exptl_crystal_size_mid 0.20
_exptl_crystal_size_min 0.10
_refine_diff_density_max 0.533
_refine_diff_density_min -0.330
_refine_diff_density_rms 0.075
_refine_ls_extinction_method none
_refine_ls_goodness_of_fit_ref 1.105
_refine_ls_hydrogen_treatment mixed
_refine_ls_matrix_type full
_refine_ls_number_parameters 230
_refine_ls_number_reflns 3655
_refine_ls_number_restraints 0
_refine_ls_restrained_S_all 1.105
_refine_ls_R_factor_all 0.0821
_refine_ls_R_factor_gt 0.0640
_refine_ls_shift/su_max 0.000
_refine_ls_shift/su_mean 0.000
_refine_ls_structure_factor_coef Fsqd
_refine_ls_weighting_details 'calc w=1/[\s^2^(Fo^2^)+(0.0620P)^2^+0.5410P] where P=(Fo^2^+2Fc^2^)/3'
_refine_ls_weighting_scheme calc
_refine_ls_wR_factor_gt 0.1361
_refine_ls_wR_factor_ref 0.1438
_reflns_number_gt 2921
_reflns_number_total 3655
_reflns_threshold_expression >2sigma(I)
_cod_data_source_file ja0650347si20060712_120906_2.cif
_cod_data_source_block compound_11
_cod_original_cell_volume 1494(3)
_cod_database_code 4111202

loop_
_symmetry_equiv_pos_as_xyz
'x, y, z'
'-x+1/2, y+1/2, -z+1/2'
'-x, -y, -z'
'x-1/2, -y-1/2, z-1/2'

loop_
_atom_site_label
_atom_site_type_symbol
_atom_site_fract_x
_atom_site_fract_y
_atom_site_fract_z
_atom_site_U_iso_or_equiv
_atom_site_adp_type
_atom_site_occupancy
_atom_site_symmetry_multiplicity
_atom_site_calc_flag
_atom_site_refinement_flags
S1 S 0.52449(7) 0.13099(3) 0.48131(5) 0.02293(17) Uani 1 1 d .
O3 O 0.4524(2) 0.33228(10) 0.98151(16) 0.0281(4) Uani 1 1 d .
O4 O 0.5382(2) 0.20005(10) 0.40862(16) 0.0314(4) Uani 1 1 d .
C1 C 0.5395(3) 0.16057(14) 0.6446(2) 0.0217(5) Uani 1 1 d .
O5 O 0.3817(2) 0.08474(10) 0.44855(17) 0.0306(4) Uani 1 1 d .
N2 N 0.5663(3) 0.31369(12) 1.1948(2) 0.0268(5) Uani 1 1 d .
N1 N 0.6010(3) 0.22454(12) 1.03712(19) 0.0259(5) Uani 1 1 d .
N3 N 0.6751(3) 0.07745(14) 0.4725(2) 0.0267(5) Uani 1 1 d .
O2 O 0.3437(3) 0.12477(13) 1.0205(2) 0.0531(6) Uani 1 1 d .
C2 C 0.6209(3) 0.22835(14) 0.6892(2) 0.0246(5) Uani 1 1 d .
H2 H 0.6643 0.2597 0.6327 0.030 Uiso 1 1 calc R
O1 O 0.3660(3) 0.02404(12) 0.9036(2) 0.0444(5) Uani 1 1 d .
C3 C 0.5707(3) 0.20379(14) 0.9037(2) 0.0233(5) Uani 1 1 d .
C4 C 0.6372(3) 0.24885(14) 0.8182(2) 0.0254(5) Uani 1 1 d .
H4 H 0.6938 0.2938 0.8484 0.030 Uiso 1 1 calc R
C9 C 0.5124(3) 0.38624(13) 1.2348(2) 0.0226(5) Uani 1 1 d .
C5 C 0.4703(3) 0.11486(13) 0.7268(2) 0.0238(5) Uani 1 1 d .
H5 H 0.4158 0.0694 0.6969 0.029 Uiso 1 1 calc R
C10 C 0.5398(3) 0.45410(14) 1.1715(2) 0.0272(6) Uani 1 1 d .
H10 H 0.5966 0.4526 1.1044 0.033 Uiso 1 1 calc R
C11 C 0.4823(3) 0.52408(15) 1.2083(2) 0.0311(6) Uani 1 1 d .
H11 H 0.4991 0.5696 1.1649 0.037 Uiso 1 1 calc R
C12 C 0.3779(3) 0.46008(15) 1.3745(3) 0.0315(6) Uani 1 1 d .
H12 H 0.3240 0.4624 1.4434 0.038 Uiso 1 1 calc R
C6 C 0.4839(3) 0.13814(14) 0.8545(2) 0.0242(5) Uani 1 1 d .
C7 C 0.6934(4) 0.17245(16) 1.1338(3) 0.0351(6) Uani 1 1 d .
H7A H 0.7701 0.2021 1.1948 0.053 Uiso 1 1 calc R
H7B H 0.7495 0.1351 1.0914 0.053 Uiso 1 1 calc R
H7C H 0.6214 0.1459 1.1791 0.053 Uiso 1 1 calc R
N4 N 0.3928(3) 0.09177(14) 0.9334(2) 0.0334(5) Uani 1 1 d .
C13 C 0.4007(3) 0.52678(15) 1.3084(3) 0.0318(6) Uani 1 1 d .
H13 H 0.3606 0.5739 1.3318 0.038 Uiso 1 1 calc R
C8 C 0.5339(3) 0.29272(13) 1.0669(2) 0.0233(5) Uani 1 1 d .
C14 C 0.4345(3) 0.38943(14) 1.3392(2) 0.0261(5) Uani 1 1 d .
H14 H 0.4206 0.3445 1.3849 0.031 Uiso 1 1 calc R
H2X H 0.672(3) 0.0398(16) 0.505(3) 0.020(7) Uiso 1 1 d .
H1X H 0.583(3) 0.2792(17) 1.248(3) 0.032(8) Uiso 1 1 d .
H3X H 0.769(4) 0.1048(18) 0.486(3) 0.041(9) Uiso 1 1 d .

loop_
_atom_site_aniso_label
_atom_site_aniso_U_11
_atom_site_aniso_U_22
_atom_site_aniso_U_33
_atom_site_aniso_U_23
_atom_site_aniso_U_13
_atom_site_aniso_U_12
S1 0.0274(4) 0.0241(3) 0.0173(3) 0.0013(2) 0.0044(2) -0.0007(2)
O3 0.0340(11) 0.0291(9) 0.0217(8) 0.0010(7) 0.0071(7) 0.0085(8)
O4 0.0433(12) 0.0285(9) 0.0230(9) 0.0061(7) 0.0080(8) 0.0004(8)
C1 0.0241(13) 0.0248(12) 0.0172(11) 0.0009(9) 0.0065(9) 0.0028(9)
O5 0.0292(10) 0.0355(10) 0.0251(9) -0.0012(8) 0.0008(7) -0.0036(8)
N2 0.0400(14) 0.0219(11) 0.0193(10) 0.0034(8) 0.0082(9) 0.0068(9)
N1 0.0323(12) 0.0265(10) 0.0195(10) 0.0000(8) 0.0070(9) 0.0073(9)
N3 0.0320(13) 0.0229(11) 0.0275(11) -0.0008(9) 0.0114(10) -0.0010(10)
O2 0.0604(16) 0.0665(16) 0.0426(13) -0.0080(11) 0.0346(12) -0.0180(12)
C2 0.0272(13) 0.0246(12) 0.0236(12) 0.0038(9) 0.0091(10) -0.0004(10)
O1 0.0571(14) 0.0394(12) 0.0378(11) 0.0080(9) 0.0120(10) -0.0176(10)
C3 0.0243(13) 0.0245(12) 0.0217(11) 0.0003(9) 0.0061(10) 0.0064(10)
C4 0.0293(13) 0.0211(11) 0.0265(12) -0.0030(9) 0.0073(11) -0.0027(10)
C9 0.0259(13) 0.0234(12) 0.0184(11) -0.0017(9) 0.0041(9) 0.0001(9)
C5 0.0243(13) 0.0228(12) 0.0241(12) -0.0005(9) 0.0042(10) -0.0036(9)
C10 0.0337(15) 0.0295(13) 0.0202(12) 0.0004(10) 0.0094(10) -0.0016(11)
C11 0.0404(16) 0.0244(12) 0.0284(13) 0.0026(10) 0.0063(12) -0.0010(11)
C12 0.0362(16) 0.0361(15) 0.0257(13) -0.0073(11) 0.0143(11) -0.0036(11)
C6 0.0253(13) 0.0285(12) 0.0202(11) 0.0043(9) 0.0081(10) 0.0000(10)
C7 0.0471(18) 0.0324(14) 0.0249(13) 0.0016(11) 0.0052(12) 0.0150(12)
N4 0.0345(13) 0.0429(14) 0.0240(11) 0.0042(10) 0.0085(10) -0.0097(11)
C13 0.0391(16) 0.0269(13) 0.0297(13) -0.0055(11) 0.0076(12) 0.0049(11)
C8 0.0265(13) 0.0229(12) 0.0230(12) 0.0009(9) 0.0107(10) -0.0006(10)
C14 0.0326(15) 0.0266(12) 0.0203(12) -0.0012(9) 0.0086(10) -0.0054(10)

loop_
_atom_type_symbol
_atom_type_description
_atom_type_scat_dispersion_real
_atom_type_scat_dispersion_imag
_atom_type_scat_source
C C 0.0033 0.0016 'International Tables Vol C Tables 4.2.6.8 and 6.1.1.4'
H H 0.0000 0.0000 'International Tables Vol C Tables 4.2.6.8 and 6.1.1.4'
N N 0.0061 0.0033 'International Tables Vol C Tables 4.2.6.8 and 6.1.1.4'
O O 0.0106 0.0060 'International Tables Vol C Tables 4.2.6.8 and 6.1.1.4'
S S 0.1246 0.1234 'International Tables Vol C Tables 4.2.6.8 and 6.1.1.4'

loop_
_geom_angle_atom_site_label_1
_geom_angle_atom_site_label_2
_geom_angle_atom_site_label_3
_geom_angle
O5 S1 O4 119.30(12)
O5 S1 N3 108.17(15)
O4 S1 N3 107.34(13)
O5 S1 C1 106.58(11)
O4 S1 C1 106.33(12)
N3 S1 C1 108.77(12)
C5 C1 C2 120.7(2)
C5 C1 S1 119.07(19)
C2 C1 S1 120.23(18)
C8 N2 C9 120.7(2)
C8 N2 H1X 117(2)
C9 N2 H1X 118(2)
C8 N1 C3 116.2(2)
C8 N1 C7 123.9(2)
C3 N1 C7 119.9(2)
S1 N3 H2X 112(2)
S1 N3 H3X 112.2(19)
H2X N3 H3X 120(3)
C4 C2 C1 119.4(2)
C4 C2 H2 120.3
C1 C2 H2 120.3
C6 C3 C4 117.7(2)
C6 C3 N1 123.4(2)
C4 C3 N1 118.9(2)
C2 C4 C3 121.3(2)
C2 C4 H4 119.3
C3 C4 H4 119.3
C10 C9 C14 119.8(2)
C10 C9 N2 120.2(2)
C14 C9 N2 120.0(2)
C6 C5 C1 118.6(2)
C6 C5 H5 120.7
C1 C5 H5 120.7
C11 C10 C9 119.8(2)
C11 C10 H10 120.1
C9 C10 H10 120.1
C13 C11 C10 120.3(2)
C13 C11 H11 119.9
C10 C11 H11 119.9
C13 C12 C14 120.4(2)
C13 C12 H12 119.8
C14 C12 H12 119.8
C5 C6 C3 122.1(2)
C5 C6 N4 116.0(2)
C3 C6 N4 121.8(2)
N1 C7 H7A 109.5
N1 C7 H7B 109.5
H7A C7 H7B 109.5
N1 C7 H7C 109.5
H7A C7 H7C 109.5
H7B C7 H7C 109.5
O1 N4 O2 124.5(2)
O1 N4 C6 117.6(2)
O2 N4 C6 117.8(2)
C11 C13 C12 120.2(2)
C11 C13 H13 119.9
C12 C13 H13 119.9
O3 C8 N2 123.2(2)
O3 C8 N1 120.6(2)
N2 C8 N1 116.2(2)
C12 C14 C9 119.4(2)
C12 C14 H14 120.3
C9 C14 H14 120.3

loop_
_geom_bond_atom_site_label_1
_geom_bond_atom_site_label_2
_geom_bond_distance
S1 O5 1.429(2)
S1 O4 1.429(2)
S1 N3 1.589(3)
S1 C1 1.768(3)
O3 C8 1.221(3)
C1 C5 1.382(3)
C1 C2 1.386(4)
N2 C8 1.364(3)
N2 C9 1.420(3)
N2 H1X 0.81(3)
N1 C8 1.366(3)
N1 C3 1.417(3)
N1 C7 1.457(3)
N3 H2X 0.74(3)
N3 H3X 0.91(3)
O2 N4 1.218(3)
C2 C4 1.379(4)
C2 H2 0.9300
O1 N4 1.215(3)
C3 C6 1.388(4)
C3 C4 1.388(3)
C4 H4 0.9300
C9 C10 1.385(3)
C9 C14 1.388(3)
C5 C6 1.381(4)
C5 H5 0.9300
C10 C11 1.382(4)
C10 H10 0.9300
C11 C13 1.370(4)
C11 H11 0.9300
C12 C13 1.374(4)
C12 C14 1.383(4)
C12 H12 0.9300
C6 N4 1.474(3)
C7 H7A 0.9600
C7 H7B 0.9600
C7 H7C 0.9600
C13 H13 0.9300
C14 H14 0.9300

loop_
_geom_hbond_atom_site_label_D
_geom_hbond_atom_site_label_H
_geom_hbond_atom_site_label_A
_geom_hbond_distance_DH
_geom_hbond_distance_HA
_geom_hbond_distance_DA
_geom_hbond_angle_DHA
_geom_hbond_site_symmetry_A
N3 H3X O3 0.91(3) 1.90(3) 2.797(4) 169(3) 4_665
N2 H1X O4 0.81(3) 2.26(3) 3.021(4) 158(3) 1_556
N3 H2X O5 0.74(3) 2.26(3) 2.975(4) 164(3) 3_656

loop_
_geom_torsion_atom_site_label_1
_geom_torsion_atom_site_label_2
_geom_torsion_atom_site_label_3
_geom_torsion_atom_site_label_4
_geom_torsion
O5 S1 C1 C5 26.7(2)
O4 S1 C1 C5 155.0(2)
N3 S1 C1 C5 -89.7(2)
O5 S1 C1 C2 -153.9(2)
O4 S1 C1 C2 -25.6(2)
N3 S1 C1 C2 89.7(2)
C5 C1 C2 C4 2.0(4)
S1 C1 C2 C4 -177.34(19)
C8 N1 C3 C6 -115.9(3)
C7 N1 C3 C6 61.5(3)
C8 N1 C3 C4 67.3(3)
C7 N1 C3 C4 -115.2(3)
C1 C2 C4 C3 -1.3(4)
C6 C3 C4 C2 -1.4(4)
N1 C3 C4 C2 175.5(2)
C8 N2 C9 C10 -49.0(4)
C8 N2 C9 C14 132.1(3)
C2 C1 C5 C6 0.1(4)
S1 C1 C5 C6 179.45(19)
C14 C9 C10 C11 -3.2(4)
N2 C9 C10 C11 177.9(2)
C9 C10 C11 C13 1.0(4)
C1 C5 C6 C3 -3.0(4)
C1 C5 C6 N4 173.5(2)
C4 C3 C6 C5 3.6(4)
N1 C3 C6 C5 -173.1(2)
C4 C3 C6 N4 -172.7(2)
N1 C3 C6 N4 10.6(4)
C5 C6 N4 O1 27.5(3)
C3 C6 N4 O1 -156.0(2)
C5 C6 N4 O2 -149.4(3)
C3 C6 N4 O2 27.1(4)
C10 C11 C13 C12 1.1(4)
C14 C12 C13 C11 -1.1(4)
C9 N2 C8 O3 -3.4(4)
C9 N2 C8 N1 175.3(2)
C3 N1 C8 O3 0.2(3)
C7 N1 C8 O3 -177.1(2)
C3 N1 C8 N2 -178.5(2)
C7 N1 C8 N2 4.2(4)
C13 C12 C14 C9 -1.1(4)
C10 C9 C14 C12 3.3(4)
N2 C9 C14 C12 -177.9(2)

loop_
_cod_related_entry_id
_cod_related_entry_database
_cod_related_entry_code
1 ChemSpider 28567289
